data_2243366
loop_
_publ_author_name
'Kiran Kumar, Haruvegowda'
'Yathirajan, Hemmige S.'
Asma
'Manju, Nagaraja'
'Kalluraya, Balakrishna'
'Rathore, Ravindranath S.'
'Glidewell, Christopher'

_publ_section_title
;
 Functionalized
 3-(5-aryloxy-3-methyl-1-phenyl-1<i>H</i>-pyrazol-4-yl)-1-(4-substituted-phenyl)prop-2-en-1-ones:
 synthetic pathway, and the structures of six examples
;
_journal_coeditor_code MW2158
_journal_issue 5
_journal_name_full 'Acta Crystallographica Section E'
_journal_page_first 683
_journal_page_last 691
_journal_paper_doi 10.1107/S2056989020005113
_journal_volume 76
_journal_year 2020
_chemical_formula_iupac 'C32 H24 N2 O3'
_chemical_formula_moiety 'C32 H24 N2 O3'
_chemical_formula_sum 'C32 H24 N2 O3'
_chemical_formula_weight 484.53
_chemical_name_systematic
3-[3-Methyl-5-(naphthalen-2-yloxy)-1-phenyl-1<i>H</i>-pyrazol-4-yl]-1-[4-(prop-2-ynyloxy)phenyl]prop-2-en-1-one
_space_group_crystal_system triclinic
_space_group_IT_number 2
_space_group_name_Hall '-P 1'
_space_group_name_H-M_alt 'P -1'
_atom_sites_solution_hydrogens geom
_atom_sites_solution_primary dual
_audit_creation_method SHELXL-2014
_cell_angle_alpha 79.006(3)
_cell_angle_beta 89.412(3)
_cell_angle_gamma 80.971(3)
_cell_formula_units_Z 2
_cell_length_a 8.8615(6)
_cell_length_b 10.4973(7)
_cell_length_c 13.6588(10)
_cell_measurement_reflns_used 4376
_cell_measurement_temperature 297(2)
_cell_measurement_theta_max 25.151
_cell_measurement_theta_min 3.039
_cell_volume 1231.54(15)
_computing_cell_refinement
;
APEX3/SAINT V8.37A (Bruker, 2016)
;
_computing_data_collection
;
APEX3 (Bruker, 2016)
;
_computing_data_reduction
;
SAINT/XPREP (Bruker, 2016)
;
_computing_molecular_graphics
;
PLATON (Spek, 2020)
;
_computing_publication_material
;
SHELXL2014 (Sheldrick, 2015b) and PLATON (Spek, 2020)
;
_computing_structure_refinement
;
SHELXL2014 (Sheldrick, 2015b)
;
_computing_structure_solution
;
<i>SHELXT2014/5</i> (Sheldrick, 2015a)
;
_diffrn_ambient_temperature 297(2)
_diffrn_measured_fraction_theta_full 0.989
_diffrn_measured_fraction_theta_max 0.989
_diffrn_measurement_device_type 'Bruker APEXII'
_diffrn_measurement_method '\f and \w scans'
_diffrn_radiation_monochromator graphite
_diffrn_radiation_type MoK\a
_diffrn_radiation_wavelength 0.71073
_diffrn_reflns_av_R_equivalents 0.0551
_diffrn_reflns_av_unetI/netI 0.0272
_diffrn_reflns_limit_h_max 10
_diffrn_reflns_limit_h_min -10
_diffrn_reflns_limit_k_max 12
_diffrn_reflns_limit_k_min -12
_diffrn_reflns_limit_l_max 16
_diffrn_reflns_limit_l_min -16
_diffrn_reflns_number 30613
_diffrn_reflns_theta_full 25.151
_diffrn_reflns_theta_max 25.151
_diffrn_reflns_theta_min 3.360
_diffrn_source 'fine focussealed tube'
_diffrn_standards_decay_% 0
_diffrn_standards_interval_count 0
_diffrn_standards_interval_time 0
_diffrn_standards_number 0
_exptl_absorpt_coefficient_mu 0.084
_exptl_absorpt_correction_T_max 0.987
_exptl_absorpt_correction_T_min 0.898
_exptl_absorpt_correction_type multi-scan
_exptl_absorpt_process_details
;
(SADABS; Bruker, 2016)
;
_exptl_crystal_colour brown
_exptl_crystal_density_diffrn 1.307
_exptl_crystal_description block
_exptl_crystal_F_000 508
_exptl_crystal_size_max 0.200
_exptl_crystal_size_mid 0.160
_exptl_crystal_size_min 0.160
_refine_diff_density_max 0.847
_refine_diff_density_min -0.289
_refine_ls_extinction_coef 0.114(12)
_refine_ls_extinction_expression Fc^*^=kFc[1+0.001xFc^2^\l^3^/sin(2\q)]^-1/4^
_refine_ls_extinction_method SHELXL
_refine_ls_goodness_of_fit_ref 1.066
_refine_ls_hydrogen_treatment constr
_refine_ls_matrix_type full
_refine_ls_number_parameters 336
_refine_ls_number_reflns 4373
_refine_ls_number_restraints 0
_refine_ls_restrained_S_all 1.066
_refine_ls_R_factor_all 0.0893
_refine_ls_R_factor_gt 0.0698
_refine_ls_shift/su_max 0.000
_refine_ls_shift/su_mean 0.000
_refine_ls_structure_factor_coef Fsqd
_refine_ls_weighting_details 'w=1/[\s^2^(Fo^2^)+(0.0694P)^2^+1.3194P] where P=(Fo^2^+2Fc^2^)/3'
_refine_ls_weighting_scheme calc
_refine_ls_wR_factor_gt 0.1675
_refine_ls_wR_factor_ref 0.1874
_reflns_number_gt 3474
_reflns_number_total 4373
_reflns_threshold_expression 'I > 2\s(I)'
_cod_data_source_file mw2158sup1.cif
_cod_data_source_block Ie
_cod_database_code 2243366
_shelx_space_group_comment
;
The symmetry employed for this shelxl refinement is uniquely defined
by the following loop, which should always be used as a source of
symmetry information in preference to the above space-group names.
They are only intended as comments.
;
_shelx_estimated_absorpt_t_min 0.983
_shelx_estimated_absorpt_t_max 0.987
_shelxl_version_number 2.014

loop_
_space_group_symop_operation_xyz
'x, y, z'
'-x, -y, -z'

loop_
_atom_site_type_symbol
_atom_site_label
_atom_site_fract_x
_atom_site_fract_y
_atom_site_fract_z
_atom_site_U_iso_or_equiv
_atom_site_adp_type
_atom_site_calc_flag
_atom_site_occupancy
_atom_site_disorder_assembly
_atom_site_disorder_group
C C1 0.4597(3) 0.2692(3) 0.9522(2) 0.0466(6) Uani d 1 . .
O O1 0.5161(3) 0.1921(2) 1.02722(15) 0.0682(7) Uani d 1 . .
C C2 0.5008(3) 0.2472(3) 0.8514(2) 0.0479(7) Uani d 1 . .
H H2 0.4710 0.3145 0.7970 0.057 Uiso calc 1 . .
C C3 0.5789(3) 0.1344(3) 0.8354(2) 0.0456(6) Uani d 1 . .
H H3 0.6058 0.0694 0.8916 0.055 Uiso calc 1 . .
C C11 0.3503(3) 0.3873(3) 0.96264(18) 0.0421(6) Uani d 1 . .
C C12 0.3407(3) 0.4290(3) 1.0532(2) 0.0491(7) Uani d 1 . .
H H12 0.4032 0.3815 1.1063 0.059 Uiso calc 1 . .
C C13 0.2408(3) 0.5392(3) 1.0669(2) 0.0501(7) Uani d 1 . .
H H13 0.2376 0.5664 1.1279 0.060 Uiso calc 1 . .
C C14 0.1454(3) 0.6086(3) 0.9883(2) 0.0463(6) Uani d 1 . .
C C15 0.1510(3) 0.5671(3) 0.8978(2) 0.0539(7) Uani d 1 . .
H H15 0.0854 0.6126 0.8457 0.065 Uiso calc 1 . .
C C16 0.2528(3) 0.4595(3) 0.8848(2) 0.0516(7) Uani d 1 . .
H H16 0.2572 0.4340 0.8232 0.062 Uiso calc 1 . .
O O14 0.0419(2) 0.7179(2) 0.99303(15) 0.0600(6) Uani d 1 . .
C C17 0.0309(4) 0.7627(3) 1.0852(2) 0.0584(8) Uani d 1 . .
H H17A 0.1258 0.7910 1.0999 0.070 Uiso calc 1 . .
H H17B 0.0129 0.6918 1.1387 0.070 Uiso calc 1 . .
C C18 -0.0948(4) 0.8721(3) 1.0781(2) 0.0584(8) Uani d 1 . .
C C19 -0.1963(4) 0.9573(4) 1.0761(3) 0.0695(9) Uani d 1 . .
H H19 -0.2776 1.0256 1.0745 0.083 Uiso calc 1 . .
N N31 0.6678(2) 0.0973(2) 0.58075(16) 0.0441(5) Uani d 1 . .
N N32 0.7581(3) -0.0141(2) 0.63236(16) 0.0481(6) Uani d 1 . .
C C33 0.7313(3) -0.0118(3) 0.72742(19) 0.0439(6) Uani d 1 . .
C C34 0.6271(3) 0.1007(3) 0.74080(19) 0.0415(6) Uani d 1 . .
C C35 0.5907(3) 0.1663(2) 0.64457(19) 0.0423(6) Uani d 1 . .
C C311 0.6675(3) 0.1256(3) 0.47431(19) 0.0435(6) Uani d 1 . .
C C312 0.5324(3) 0.1747(3) 0.4211(2) 0.0591(8) Uani d 1 . .
H H312 0.4408 0.1889 0.4542 0.071 Uiso calc 1 . .
C C313 0.5349(4) 0.2025(4) 0.3179(2) 0.0681(9) Uani d 1 . .
H H313 0.4444 0.2372 0.2819 0.082 Uiso calc 1 . .
C C314 0.6679(4) 0.1798(3) 0.2679(2) 0.0631(9) Uani d 1 . .
H H314 0.6683 0.1990 0.1986 0.076 Uiso calc 1 . .
C C315 0.8004(4) 0.1285(3) 0.3216(2) 0.0640(9) Uani d 1 . .
H H315 0.8910 0.1114 0.2881 0.077 Uiso calc 1 . .
C C316 0.8019(3) 0.1014(3) 0.4253(2) 0.0535(7) Uani d 1 . .
H H316 0.8927 0.0674 0.4610 0.064 Uiso calc 1 . .
C C331 0.8082(4) -0.1185(3) 0.8078(2) 0.0595(8) Uani d 1 . .
H H33A 0.8606 -0.1889 0.7786 0.089 Uiso calc 1 . .
H H33B 0.7331 -0.1508 0.8529 0.089 Uiso calc 1 . .
H H33C 0.8805 -0.0843 0.8435 0.089 Uiso calc 1 . .
O O351 0.5097(2) 0.28760(18) 0.60811(15) 0.0528(5) Uani d 1 . .
C C351 0.2781(4) 0.4338(3) 0.6115(2) 0.0550(7) Uani d 1 . .
H H351 0.3356 0.5017 0.5971 0.066 Uiso calc 1 . .
C C352 0.3475(3) 0.3071(3) 0.62206(19) 0.0507(7) Uani d 1 . .
C C353 0.2669(4) 0.2018(3) 0.6420(2) 0.0595(8) Uani d 1 . .
H H353 0.3175 0.1160 0.6483 0.071 Uiso calc 1 . .
C C354 0.1103(4) 0.2270(3) 0.6523(3) 0.0669(9) Uani d 1 . .
H H354 0.0553 0.1573 0.6654 0.080 Uiso calc 1 . .
C C355 -0.1287(4) 0.3815(4) 0.6550(3) 0.0695(10) Uani d 1 . .
H H355 -0.1864 0.3137 0.6686 0.083 Uiso calc 1 . .
C C356 -0.1961(4) 0.5079(4) 0.6457(3) 0.0737(10) Uani d 1 . .
H H356 -0.3013 0.5257 0.6533 0.088 Uiso calc 1 . .
C C357 -0.1145(5) 0.6132(4) 0.6250(3) 0.0791(11) Uani d 1 . .
H H357 -0.1648 0.6991 0.6188 0.095 Uiso calc 1 . .
C C358 0.0361(4) 0.5891(4) 0.6142(3) 0.0722(10) Uani d 1 . .
H H358 0.0898 0.6596 0.6005 0.087 Uiso calc 1 . .
C C359 0.0346(4) 0.3537(3) 0.6434(2) 0.0589(8) Uani d 1 . .
C C360 0.1159(3) 0.4629(3) 0.62260(19) 0.0447(6) Uani d 1 . .

loop_
_atom_site_aniso_label
_atom_site_aniso_U_11
_atom_site_aniso_U_22
_atom_site_aniso_U_33
_atom_site_aniso_U_12
_atom_site_aniso_U_13
_atom_site_aniso_U_23
C1 0.0466(15) 0.0465(15) 0.0434(15) 0.0048(12) -0.0025(12) -0.0100(12)
O1 0.0799(15) 0.0664(14) 0.0440(12) 0.0306(12) -0.0081(10) -0.0086(10)
C2 0.0506(16) 0.0482(15) 0.0404(14) 0.0053(12) -0.0009(12) -0.0081(12)
C3 0.0443(14) 0.0458(15) 0.0430(14) 0.0025(12) -0.0013(11) -0.0073(11)
C11 0.0435(14) 0.0418(14) 0.0369(13) 0.0038(11) -0.0001(11) -0.0057(11)
C12 0.0500(16) 0.0516(16) 0.0394(14) 0.0096(13) -0.0072(12) -0.0066(12)
C13 0.0572(17) 0.0491(16) 0.0403(14) 0.0077(13) -0.0031(12) -0.0125(12)
C14 0.0474(15) 0.0408(14) 0.0455(15) 0.0065(11) 0.0018(12) -0.0064(11)
C15 0.0555(17) 0.0577(17) 0.0395(15) 0.0138(14) -0.0085(12) -0.0047(12)
C16 0.0578(17) 0.0541(17) 0.0371(14) 0.0104(13) -0.0051(12) -0.0098(12)
O14 0.0669(13) 0.0537(12) 0.0499(12) 0.0219(10) -0.0050(10) -0.0115(9)
C17 0.0588(18) 0.0567(18) 0.0560(18) 0.0116(14) -0.0046(14) -0.0186(14)
C18 0.0595(18) 0.0551(18) 0.0574(18) 0.0067(15) 0.0010(14) -0.0154(14)
C19 0.069(2) 0.069(2) 0.065(2) 0.0181(18) 0.0005(16) -0.0209(17)
N31 0.0445(12) 0.0460(12) 0.0375(12) 0.0039(10) -0.0017(9) -0.0063(9)
N32 0.0472(13) 0.0491(13) 0.0411(12) 0.0104(10) -0.0011(10) -0.0058(10)
C33 0.0415(14) 0.0466(15) 0.0399(14) 0.0034(11) -0.0016(11) -0.0070(11)
C34 0.0405(13) 0.0416(14) 0.0402(14) 0.0016(11) -0.0006(11) -0.0093(11)
C35 0.0400(13) 0.0393(13) 0.0442(14) 0.0031(11) -0.0019(11) -0.0073(11)
C311 0.0474(15) 0.0425(14) 0.0391(14) -0.0045(11) -0.0006(11) -0.0063(11)
C312 0.0474(16) 0.080(2) 0.0448(16) -0.0008(15) -0.0030(13) -0.0073(15)
C313 0.068(2) 0.082(2) 0.0475(18) -0.0024(18) -0.0128(15) -0.0033(16)
C314 0.088(2) 0.0583(19) 0.0422(16) -0.0131(17) 0.0016(16) -0.0058(14)
C315 0.071(2) 0.064(2) 0.0561(19) -0.0086(16) 0.0194(16) -0.0115(15)
C316 0.0483(16) 0.0547(17) 0.0538(17) 0.0009(13) 0.0028(13) -0.0084(13)
C331 0.0629(19) 0.0568(18) 0.0476(16) 0.0169(15) 0.0012(14) -0.0034(13)
O351 0.0560(12) 0.0400(10) 0.0550(12) 0.0056(9) -0.0027(9) -0.0010(8)
C351 0.0598(18) 0.0475(16) 0.0546(17) 0.0006(13) -0.0104(14) -0.0086(13)
C352 0.0560(17) 0.0508(16) 0.0369(14) 0.0199(13) -0.0108(12) -0.0100(12)
C353 0.0554(18) 0.0525(17) 0.067(2) -0.0013(14) -0.0014(15) -0.0078(14)
C354 0.064(2) 0.0564(19) 0.078(2) -0.0105(16) -0.0048(17) -0.0048(16)
C355 0.0440(17) 0.097(3) 0.064(2) -0.0023(17) -0.0037(14) -0.0123(18)
C356 0.0541(19) 0.099(3) 0.061(2) 0.009(2) -0.0034(16) -0.0163(19)
C357 0.077(3) 0.087(3) 0.065(2) 0.025(2) -0.0158(18) -0.0249(19)
C358 0.084(3) 0.062(2) 0.065(2) 0.0198(18) -0.0179(18) -0.0212(16)
C359 0.0627(19) 0.067(2) 0.0421(16) 0.0060(15) -0.0094(13) -0.0100(14)
C360 0.0479(15) 0.0489(15) 0.0351(13) 0.0018(12) -0.0072(11) -0.0094(11)

loop_
_atom_type_symbol
_atom_type_description
_atom_type_scat_dispersion_real
_atom_type_scat_dispersion_imag
_atom_type_scat_source
C C 0.0033 0.0016 'International Tables Vol C Tables 4.2.6.8 and 6.1.1.4'
H H 0.0000 0.0000 'International Tables Vol C Tables 4.2.6.8 and 6.1.1.4'
N N 0.0061 0.0033 'International Tables Vol C Tables 4.2.6.8 and 6.1.1.4'
O O 0.0106 0.0060 'International Tables Vol C Tables 4.2.6.8 and 6.1.1.4'

loop_
_geom_angle_atom_site_label_1
_geom_angle_atom_site_label_2
_geom_angle_atom_site_label_3
_geom_angle_site_symmetry_1
_geom_angle_site_symmetry_3
_geom_angle
_geom_angle_publ_flag
O1 C1 C2 . . 121.3(2) ?
O1 C1 C11 . . 120.0(2) ?
C2 C1 C11 . . 118.8(2) ?
C3 C2 C1 . . 122.2(3) ?
C3 C2 H2 . . 118.9 ?
C1 C2 H2 . . 118.9 ?
C2 C3 C34 . . 127.7(3) ?
C2 C3 H3 . . 116.2 ?
C34 C3 H3 . . 116.2 ?
C12 C11 C16 . . 117.6(2) ?
C12 C11 C1 . . 119.5(2) ?
C16 C11 C1 . . 122.8(2) ?
C13 C12 C11 . . 121.9(2) ?
C13 C12 H12 . . 119.0 ?
C11 C12 H12 . . 119.0 ?
C12 C13 C14 . . 119.1(3) ?
C12 C13 H13 . . 120.5 ?
C14 C13 H13 . . 120.5 ?
O14 C14 C15 . . 115.7(2) ?
O14 C14 C13 . . 124.4(2) ?
C15 C14 C13 . . 119.9(2) ?
C16 C15 C14 . . 120.2(2) ?
C16 C15 H15 . . 119.9 ?
C14 C15 H15 . . 119.9 ?
C15 C16 C11 . . 121.2(3) ?
C15 C16 H16 . . 119.4 ?
C11 C16 H16 . . 119.4 ?
C14 O14 C17 . . 117.5(2) ?
O14 C17 C18 . . 109.2(2) ?
O14 C17 H17A . . 109.8 ?
C18 C17 H17A . . 109.8 ?
O14 C17 H17B . . 109.8 ?
C18 C17 H17B . . 109.8 ?
H17A C17 H17B . . 108.3 ?
C19 C18 C17 . . 177.5(4) ?
C18 C19 H19 . . 180.0 ?
C35 N31 N32 . . 110.6(2) ?
C35 N31 C311 . . 129.4(2) ?
N32 N31 C311 . . 119.9(2) ?
C33 N32 N31 . . 104.8(2) ?
N32 C33 C34 . . 112.5(2) ?
N32 C33 C331 . . 120.9(2) ?
C34 C33 C331 . . 126.6(2) ?
C35 C34 C33 . . 103.3(2) ?
C35 C34 C3 . . 130.6(2) ?
C33 C34 C3 . . 126.0(2) ?
N31 C35 O351 . . 119.2(2) ?
N31 C35 C34 . . 108.7(2) ?
O351 C35 C34 . . 131.6(2) ?
C316 C311 C312 . . 120.3(3) ?
C316 C311 N31 . . 119.5(2) ?
C312 C311 N31 . . 120.2(2) ?
C311 C312 C313 . . 119.2(3) ?
C311 C312 H312 . . 120.4 ?
C313 C312 H312 . . 120.4 ?
C314 C313 C312 . . 121.2(3) ?
C314 C313 H313 . . 119.4 ?
C312 C313 H313 . . 119.4 ?
C313 C314 C315 . . 119.0(3) ?
C313 C314 H314 . . 120.5 ?
C315 C314 H314 . . 120.5 ?
C314 C315 C316 . . 121.2(3) ?
C314 C315 H315 . . 119.4 ?
C316 C315 H315 . . 119.4 ?
C311 C316 C315 . . 119.1(3) ?
C311 C316 H316 . . 120.4 ?
C315 C316 H316 . . 120.4 ?
C33 C331 H33A . . 109.5 ?
C33 C331 H33B . . 109.5 ?
H33A C331 H33B . . 109.5 ?
C33 C331 H33C . . 109.5 ?
H33A C331 H33C . . 109.5 ?
H33B C331 H33C . . 109.5 ?
C35 O351 C352 . . 118.0(2) ?
C352 C351 C360 . . 119.9(3) ?
C352 C351 H351 . . 120.0 ?
C360 C351 H351 . . 120.0 ?
C351 C352 C353 . . 122.5(3) ?
C351 C352 O351 . . 116.0(3) ?
C353 C352 O351 . . 121.5(2) ?
C354 C353 C352 . . 118.9(3) ?
C354 C353 H353 . . 120.6 ?
C352 C353 H353 . . 120.6 ?
C359 C354 C353 . . 121.0(3) ?
C359 C354 H354 . . 119.5 ?
C353 C354 H354 . . 119.5 ?
C356 C355 C359 . . 118.8(4) ?
C356 C355 H355 . . 120.6 ?
C359 C355 H355 . . 120.6 ?
C355 C356 C357 . . 122.7(3) ?
C355 C356 H356 . . 118.6 ?
C357 C356 H356 . . 118.6 ?
C358 C357 C356 . . 119.3(4) ?
C358 C357 H357 . . 120.4 ?
C356 C357 H357 . . 120.4 ?
C357 C358 C360 . . 122.4(4) ?
C357 C358 H358 . . 118.8 ?
C360 C358 H358 . . 118.8 ?
C354 C359 C360 . . 120.8(3) ?
C354 C359 C355 . . 121.6(3) ?
C360 C359 C355 . . 117.6(3) ?
C358 C360 C359 . . 119.3(3) ?
C358 C360 C351 . . 123.7(3) ?
C359 C360 C351 . . 117.0(3) ?

loop_
_geom_bond_atom_site_label_1
_geom_bond_atom_site_label_2
_geom_bond_site_symmetry_2
_geom_bond_distance
_geom_bond_publ_flag
C1 O1 . 1.233(3) ?
C1 C2 . 1.472(4) ?
C1 C11 . 1.478(4) ?
C2 C3 . 1.330(4) ?
C2 H2 . 0.9300 ?
C3 C34 . 1.446(4) ?
C3 H3 . 0.9300 ?
C11 C12 . 1.385(4) ?
C11 C16 . 1.399(4) ?
C12 C13 . 1.384(4) ?
C12 H12 . 0.9300 ?
C13 C14 . 1.387(4) ?
C13 H13 . 0.9300 ?
C14 O14 . 1.363(3) ?
C14 C15 . 1.384(4) ?
C15 C16 . 1.370(4) ?
C15 H15 . 0.9300 ?
C16 H16 . 0.9300 ?
O14 C17 . 1.423(3) ?
C17 C18 . 1.459(4) ?
C17 H17A . 0.9700 ?
C17 H17B . 0.9700 ?
C18 C19 . 1.161(4) ?
C19 H19 . 0.9300 ?
N31 C35 . 1.351(3) ?
N31 N32 . 1.382(3) ?
N31 C311 . 1.427(3) ?
N32 C33 . 1.322(3) ?
C33 C34 . 1.420(4) ?
C33 C331 . 1.494(4) ?
C34 C35 . 1.378(4) ?
C35 O351 . 1.365(3) ?
C311 C316 . 1.372(4) ?
C311 C312 . 1.382(4) ?
C312 C313 . 1.384(4) ?
C312 H312 . 0.9300 ?
C313 C314 . 1.367(5) ?
C313 H313 . 0.9300 ?
C314 C315 . 1.369(5) ?
C314 H314 . 0.9300 ?
C315 C316 . 1.390(4) ?
C315 H315 . 0.9300 ?
C316 H316 . 0.9300 ?
C331 H33A . 0.9600 ?
C331 H33B . 0.9600 ?
C331 H33C . 0.9600 ?
O351 C352 . 1.435(3) ?
C351 C352 . 1.356(4) ?
C351 C360 . 1.434(4) ?
C351 H351 . 0.9300 ?
C352 C353 . 1.391(4) ?
C353 C354 . 1.382(5) ?
C353 H353 . 0.9300 ?
C354 C359 . 1.376(5) ?
C354 H354 . 0.9300 ?
C355 C356 . 1.350(5) ?
C355 C359 . 1.444(4) ?
C355 H355 . 0.9300 ?
C356 C357 . 1.397(6) ?
C356 H356 . 0.9300 ?
C357 C358 . 1.331(5) ?
C357 H357 . 0.9300 ?
C358 C360 . 1.385(4) ?
C358 H358 . 0.9300 ?
C359 C360 . 1.430(4) ?

loop_
_geom_hbond_atom_site_label_D
_geom_hbond_atom_site_label_H
_geom_hbond_atom_site_label_A
_geom_hbond_site_symmetry_A
_geom_hbond_distance_DH
_geom_hbond_distance_HA
_geom_hbond_distance_DA
_geom_hbond_angle_DHA
_geom_hbond_publ_flag
C19 H19 O1 1_465 0.93 2.32 3.233(5) 165 no
C353 H353 Cg1 2_656 0.93 2.86 3.708(3) 152 no

loop_
_geom_torsion_atom_site_label_1
_geom_torsion_atom_site_label_2
_geom_torsion_atom_site_label_3
_geom_torsion_atom_site_label_4
_geom_torsion_site_symmetry_1
_geom_torsion_site_symmetry_2
_geom_torsion_site_symmetry_3
_geom_torsion_site_symmetry_4
_geom_torsion
_geom_torsion_publ_flag
O1 C1 C2 C3 . . . . 11.5(5) ?
C11 C1 C2 C3 . . . . -169.4(3) ?
C1 C2 C3 C34 . . . . -179.5(3) ?
O1 C1 C11 C12 . . . . 16.3(4) ?
C2 C1 C11 C12 . . . . -162.8(3) ?
O1 C1 C11 C16 . . . . -162.8(3) ?
C2 C1 C11 C16 . . . . 18.0(4) ?
C16 C11 C12 C13 . . . . -1.1(4) ?
C1 C11 C12 C13 . . . . 179.7(3) ?
C11 C12 C13 C14 . . . . 1.3(5) ?
C12 C13 C14 O14 . . . . 179.6(3) ?
C12 C13 C14 C15 . . . . 0.1(5) ?
O14 C14 C15 C16 . . . . 179.0(3) ?
C13 C14 C15 C16 . . . . -1.5(5) ?
C14 C15 C16 C11 . . . . 1.6(5) ?
C12 C11 C16 C15 . . . . -0.3(5) ?
C1 C11 C16 C15 . . . . 178.8(3) ?
C15 C14 O14 C17 . . . . 179.1(3) ?
C13 C14 O14 C17 . . . . -0.4(4) ?
C14 O14 C17 C18 . . . . -174.7(3) ?
C35 N31 N32 C33 . . . . 1.2(3) ?
C311 N31 N32 C33 . . . . -179.5(2) ?
N31 N32 C33 C34 . . . . -1.3(3) ?
N31 N32 C33 C331 . . . . 179.5(3) ?
N32 C33 C34 C35 . . . . 0.8(3) ?
C331 C33 C34 C35 . . . . -180.0(3) ?
N32 C33 C34 C3 . . . . -177.6(3) ?
C331 C33 C34 C3 . . . . 1.6(5) ?
C2 C3 C34 C35 . . . . -9.1(5) ?
C2 C3 C34 C33 . . . . 168.9(3) ?
N32 N31 C35 O351 . . . . 172.1(2) ?
C311 N31 C35 O351 . . . . -7.1(4) ?
N32 N31 C35 C34 . . . . -0.7(3) ?
C311 N31 C35 C34 . . . . -180.0(3) ?
C33 C34 C35 N31 . . . . -0.1(3) ?
C3 C34 C35 N31 . . . . 178.3(3) ?
C33 C34 C35 O351 . . . . -171.7(3) ?
C3 C34 C35 O351 . . . . 6.6(5) ?
C35 N31 C311 C316 . . . . 140.2(3) ?
N32 N31 C311 C316 . . . . -39.0(4) ?
C35 N31 C311 C312 . . . . -40.9(4) ?
N32 N31 C311 C312 . . . . 139.9(3) ?
C316 C311 C312 C313 . . . . -1.7(5) ?
N31 C311 C312 C313 . . . . 179.4(3) ?
C311 C312 C313 C314 . . . . 1.3(5) ?
C312 C313 C314 C315 . . . . 0.1(5) ?
C313 C314 C315 C316 . . . . -1.1(5) ?
C312 C311 C316 C315 . . . . 0.7(4) ?
N31 C311 C316 C315 . . . . 179.6(3) ?
C314 C315 C316 C311 . . . . 0.7(5) ?
N31 C35 O351 C352 . . . . 118.5(3) ?
C34 C35 O351 C352 . . . . -70.6(4) ?
C360 C351 C352 C353 . . . . 1.1(4) ?
C360 C351 C352 O351 . . . . 179.0(2) ?
C35 O351 C352 C351 . . . . 161.8(2) ?
C35 O351 C352 C353 . . . . -20.2(4) ?
C351 C352 C353 C354 . . . . -0.5(5) ?
O351 C352 C353 C354 . . . . -178.4(3) ?
C352 C353 C354 C359 . . . . -0.2(5) ?
C359 C355 C356 C357 . . . . 0.2(5) ?
C355 C356 C357 C358 . . . . -0.2(6) ?
C356 C357 C358 C360 . . . . 0.1(5) ?
C353 C354 C359 C360 . . . . 0.5(5) ?
C353 C354 C359 C355 . . . . -179.4(3) ?
C356 C355 C359 C354 . . . . 179.8(3) ?
C356 C355 C359 C360 . . . . 0.0(5) ?
C357 C358 C360 C359 . . . . 0.1(5) ?
C357 C358 C360 C351 . . . . -179.9(3) ?
C354 C359 C360 C358 . . . . -180.0(3) ?
C355 C359 C360 C358 . . . . -0.2(4) ?
C354 C359 C360 C351 . . . . 0.0(4) ?
C355 C359 C360 C351 . . . . 179.9(3) ?
C352 C351 C360 C358 . . . . 179.2(3) ?
C352 C351 C360 C359 . . . . -0.8(4) ?

_cod_database_fobs_code 2243366
